data_4515014
loop_
_publ_author_name
'Arg\"uello-Velasco, Rub\'en Oswaldo'
'Dziuk, B\/la\.zej'
'Zarychta, Bartosz'
'Ord\'o\~nez, Mario'
'Kafarski, Pawe\/l'

_publ_section_title
;
 Reactions of Piperazin-2-one, Morpholin-3-one, and Thiomorpholin-3-one
 with Triethyl Phosphite Prompted by Phosphoryl Chloride: Scope and
 Limitations.
;
_journal_issue 5
_journal_name_full 'ACS omega'
_journal_page_first 9056
_journal_page_last 9064
_journal_paper_doi 10.1021/acsomega.9b01137
_journal_volume 4
_journal_year 2019
_chemical_formula_sum 'C22 H28 N3 O8 P S2'
_chemical_formula_weight 557.56
_space_group_crystal_system triclinic
_space_group_IT_number 2
_space_group_name_Hall '-P 1'
_space_group_name_H-M_alt 'P -1'
_symmetry_space_group_name_Hall '-P 1'
_symmetry_space_group_name_H-M 'P -1'
_atom_sites_solution_hydrogens geom
_audit_creation_method SHELXL-2014/7
_cell_angle_alpha 83.029(3)
_cell_angle_beta 74.675(3)
_cell_angle_gamma 73.050(3)
_cell_formula_units_Z 2
_cell_length_a 9.4026(4)
_cell_length_b 10.4466(3)
_cell_length_c 13.9332(5)
_cell_measurement_reflns_used 8588
_cell_measurement_temperature 100.0(1)
_cell_measurement_theta_max 25.998
_cell_measurement_theta_min 3.035
_cell_volume 1261.13(8)
_computing_cell_refinement 'CrysAlisCCD (Oxford Diffraction Ltd., 2008)'
_computing_data_collection 'CrysAlisCCD (Oxford Diffraction Ltd., 2008)'
_computing_data_reduction 'CrysAlisCCD (Oxford Diffraction Ltd., 2008)'
_computing_molecular_graphics 'SHELXTL (Sheldrick, 2008)'
_computing_publication_material 'SHELXL-2014/7 (Sheldrick, 2014)'
_computing_structure_refinement 'SHELXL-2014/7 (Sheldrick, 2014)'
_computing_structure_solution 'SHELXS-2014/7 (Sheldrick, 2014)'
_diffrn_ambient_temperature 100.0(1)
_diffrn_detector_area_resol_mean '1024 x 1024 with blocks 2 x 2'
_diffrn_measured_fraction_theta_full 0.987
_diffrn_measured_fraction_theta_max 0.984
_diffrn_measurement_device_type Xcalibur
_diffrn_measurement_method \w--scan
_diffrn_radiation_type MoK\a
_diffrn_radiation_wavelength 0.71073
_diffrn_reflns_av_R_equivalents 0.0286
_diffrn_reflns_av_unetI/netI 0.0686
_diffrn_reflns_Laue_measured_fraction_full 0.987
_diffrn_reflns_Laue_measured_fraction_max 0.984
_diffrn_reflns_limit_h_max 11
_diffrn_reflns_limit_h_min -11
_diffrn_reflns_limit_k_max 12
_diffrn_reflns_limit_k_min -9
_diffrn_reflns_limit_l_max 17
_diffrn_reflns_limit_l_min -17
_diffrn_reflns_number 8588
_diffrn_reflns_point_group_measured_fraction_full 0.987
_diffrn_reflns_point_group_measured_fraction_max 0.984
_diffrn_reflns_theta_full 25.242
_diffrn_reflns_theta_max 25.998
_diffrn_reflns_theta_min 3.035
_diffrn_source 'fine-focus sealed tube'
_exptl_absorpt_coefficient_mu 0.327
_exptl_absorpt_correction_type none
_exptl_crystal_colour colourless
_exptl_crystal_density_diffrn 1.468
_exptl_crystal_density_method 'not measured'
_exptl_crystal_description plate
_exptl_crystal_F_000 584
_exptl_crystal_size_max 0.3
_exptl_crystal_size_mid 0.2
_exptl_crystal_size_min 0.1
_refine_diff_density_max 0.479
_refine_diff_density_min -0.334
_refine_diff_density_rms 0.062
_refine_ls_extinction_method none
_refine_ls_goodness_of_fit_ref 0.951
_refine_ls_hydrogen_treatment constr
_refine_ls_matrix_type full
_refine_ls_number_parameters 329
_refine_ls_number_reflns 4868
_refine_ls_number_restraints 0
_refine_ls_restrained_S_all 0.951
_refine_ls_R_factor_all 0.0684
_refine_ls_R_factor_gt 0.0408
_refine_ls_shift/su_max 0.000
_refine_ls_shift/su_mean 0.000
_refine_ls_structure_factor_coef Fsqd
_refine_ls_weighting_details 'w=1/[\s^2^(Fo^2^)+(0.0475P)^2^] where P=(Fo^2^+2Fc^2^)/3'
_refine_ls_weighting_scheme calc
_refine_ls_wR_factor_gt 0.0875
_refine_ls_wR_factor_ref 0.0949
_reflns_Friedel_coverage 0.000
_reflns_number_gt 3422
_reflns_number_total 4876
_reflns_threshold_expression 'I > 2\s(I)'
_cod_data_source_file ao9b01137_si_002.cif
_cod_data_source_block BD191_a
_cod_database_code 4515014
_shelx_shelxl_version_number 2014/7
_shelx_space_group_comment
;
The symmetry employed for this shelxl refinement is uniquely defined
by the following loop, which should always be used as a source of
symmetry information in preference to the above space-group names.
They are only intended as comments.
;

loop_
_space_group_symop_operation_xyz
'x, y, z'
'-x, -y, -z'

loop_
_atom_site_label
_atom_site_type_symbol
_atom_site_fract_x
_atom_site_fract_y
_atom_site_fract_z
_atom_site_U_iso_or_equiv
_atom_site_adp_type
_atom_site_occupancy
_atom_site_site_symmetry_order
_atom_site_calc_flag
_atom_site_refinement_flags_posn
_atom_site_refinement_flags_adp
S1 S 0.45288(7) 0.15310(6) 0.68147(5) 0.01721(16) Uani 1 1 d . .
S2 S 0.70713(7) 0.30571(6) 0.17833(5) 0.01665(16) Uani 1 1 d . .
P1 P 0.86576(7) 0.29995(7) 0.39915(5) 0.01664(17) Uani 1 1 d . .
N1 N 0.4622(2) 0.38629(19) 0.45009(14) 0.0156(5) Uani 1 1 d . .
H1 H 0.3951 0.4545 0.4788 0.019 Uiso 1 1 calc R U
N2 N 0.4348(2) 0.2846(2) 0.60329(15) 0.0171(5) Uani 1 1 d . .
N3 N 0.6446(2) 0.30497(19) 0.30462(14) 0.0147(5) Uani 1 1 d . .
O1 O 0.78640(19) 0.40419(16) 0.47159(12) 0.0196(4) Uani 1 1 d . .
O2 O 0.9812(2) 0.17568(17) 0.43738(13) 0.0245(4) Uani 1 1 d . .
O3 O 0.9574(2) 0.34597(17) 0.29695(13) 0.0244(4) Uani 1 1 d . .
O4 O 0.43601(19) 0.48289(16) 0.29902(12) 0.0198(4) Uani 1 1 d . .
O5 O 0.4974(2) 0.03030(17) 0.63083(13) 0.0224(4) Uani 1 1 d . .
O6 O 0.31101(19) 0.18069(18) 0.75594(13) 0.0244(4) Uani 1 1 d . .
O7 O 0.7252(2) 0.43510(17) 0.14189(12) 0.0223(4) Uani 1 1 d . .
O8 O 0.83616(19) 0.19063(17) 0.16227(12) 0.0220(4) Uani 1 1 d . .
C1 C 0.7399(3) 0.2164(2) 0.36745(18) 0.0148(5) Uani 1 1 d . .
H1A H 0.8045 0.1385 0.3292 0.018 Uiso 1 1 calc R U
C2 C 0.6383(3) 0.1663(2) 0.45977(17) 0.0150(5) Uani 1 1 d . .
H2A H 0.5954 0.1020 0.4408 0.018 Uiso 1 1 calc R U
H2B H 0.7001 0.1207 0.5060 0.018 Uiso 1 1 calc R U
C3 C 0.5100(3) 0.2787(2) 0.51097(18) 0.0138(5) Uani 1 1 d . .
C4 C 0.5095(3) 0.3982(2) 0.34708(18) 0.0152(5) Uani 1 1 d . .
C5 C 1.0254(3) 0.1758(3) 0.5300(2) 0.0324(7) Uani 1 1 d . .
H5A H 1.0448 0.0859 0.5606 0.039 Uiso 1 1 calc R U
H5B H 0.9423 0.2338 0.5759 0.039 Uiso 1 1 calc R U
C6 C 1.1643(4) 0.2230(3) 0.5109(3) 0.0571(11) Uani 1 1 d . .
H6A H 1.2458 0.1667 0.4642 0.086 Uiso 1 1 calc R U
H6B H 1.1941 0.2193 0.5722 0.086 Uiso 1 1 calc R U
H6C H 1.1433 0.3136 0.4837 0.086 Uiso 1 1 calc R U
C7 C 0.9462(4) 0.4897(3) 0.2667(2) 0.0365(8) Uani 1 1 d . .
H7A H 0.9592 0.5028 0.1952 0.044 Uiso 1 1 calc R U
H7B H 0.8457 0.5445 0.2984 0.044 Uiso 1 1 calc R U
C8 C 1.0657(4) 0.5312(3) 0.2963(2) 0.0453(9) Uani 1 1 d . .
H8A H 1.1644 0.4720 0.2695 0.068 Uiso 1 1 calc R U
H8B H 1.0460 0.5274 0.3677 0.068 Uiso 1 1 calc R U
H8C H 1.0641 0.6212 0.2710 0.068 Uiso 1 1 calc R U
C9 C 0.6003(3) 0.1518(2) 0.73773(17) 0.0140(5) Uani 1 1 d . .
C10 C 0.7369(3) 0.0518(3) 0.71784(18) 0.0197(6) Uani 1 1 d . .
H10 H 0.7544 -0.0107 0.6709 0.024 Uiso 1 1 calc R U
C11 C 0.8470(3) 0.0459(3) 0.76860(19) 0.0225(6) Uani 1 1 d . .
H11 H 0.9380 -0.0222 0.7560 0.027 Uiso 1 1 calc R U
C12 C 0.8248(3) 0.1386(2) 0.83764(18) 0.0178(6) Uani 1 1 d . .
C13 C 0.6859(3) 0.2377(2) 0.85672(18) 0.0187(6) Uani 1 1 d . .
H13 H 0.6683 0.2999 0.9039 0.022 Uiso 1 1 calc R U
C14 C 0.5738(3) 0.2459(2) 0.80736(18) 0.0176(6) Uani 1 1 d . .
H14 H 0.4822 0.3133 0.8205 0.021 Uiso 1 1 calc R U
C15 C 0.9461(3) 0.1320(3) 0.8915(2) 0.0256(6) Uani 1 1 d . .
H15A H 0.9971 0.0400 0.9045 0.038 Uiso 1 1 calc R U
H15B H 0.8994 0.1756 0.9533 0.038 Uiso 1 1 calc R U
H15C H 1.0193 0.1762 0.8509 0.038 Uiso 1 1 calc R U
C16 C 0.5602(3) 0.2768(2) 0.13604(17) 0.0161(5) Uani 1 1 d . .
C17 C 0.5544(3) 0.1461(3) 0.13247(18) 0.0199(6) Uani 1 1 d . .
H17 H 0.6246 0.0744 0.1555 0.024 Uiso 1 1 calc R U
C18 C 0.4425(3) 0.1246(3) 0.09400(18) 0.0214(6) Uani 1 1 d . .
H18 H 0.4382 0.0374 0.0911 0.026 Uiso 1 1 calc R U
C19 C 0.3359(3) 0.2306(3) 0.05944(18) 0.0223(6) Uani 1 1 d . .
C20 C 0.3456(3) 0.3602(3) 0.06316(18) 0.0216(6) Uani 1 1 d . .
H20 H 0.2763 0.4319 0.0393 0.026 Uiso 1 1 calc R U
C21 C 0.4559(3) 0.3845(3) 0.10156(18) 0.0195(6) Uani 1 1 d . .
H21 H 0.4604 0.4717 0.1043 0.023 Uiso 1 1 calc R U
C22 C 0.2144(3) 0.2060(3) 0.0176(2) 0.0331(7) Uani 1 1 d . .
H22A H 0.2138 0.2542 -0.0456 0.050 Uiso 1 1 calc R U
H22B H 0.1160 0.2363 0.0627 0.050 Uiso 1 1 calc R U
H22C H 0.2360 0.1119 0.0089 0.050 Uiso 1 1 calc R U

loop_
_atom_site_aniso_label
_atom_site_aniso_U_11
_atom_site_aniso_U_22
_atom_site_aniso_U_33
_atom_site_aniso_U_23
_atom_site_aniso_U_13
_atom_site_aniso_U_12
S1 0.0181(4) 0.0209(3) 0.0141(3) 0.0020(3) -0.0067(3) -0.0062(3)
S2 0.0171(3) 0.0208(3) 0.0111(3) -0.0021(3) -0.0035(3) -0.0031(3)
P1 0.0130(3) 0.0181(4) 0.0179(4) -0.0045(3) -0.0049(3) -0.0002(3)
N1 0.0173(11) 0.0120(10) 0.0144(11) -0.0031(9) -0.0040(9) 0.0019(9)
N2 0.0165(11) 0.0197(11) 0.0140(11) -0.0003(9) -0.0058(9) -0.0012(9)
N3 0.0159(11) 0.0169(11) 0.0094(10) -0.0030(8) -0.0035(9) -0.0001(9)
O1 0.0186(10) 0.0177(9) 0.0211(10) -0.0069(8) -0.0068(8) 0.0012(8)
O2 0.0224(10) 0.0224(10) 0.0285(11) -0.0090(8) -0.0155(8) 0.0056(8)
O3 0.0232(10) 0.0265(10) 0.0225(10) -0.0049(8) 0.0015(8) -0.0098(8)
O4 0.0208(10) 0.0194(10) 0.0164(9) 0.0005(8) -0.0072(8) 0.0010(8)
O5 0.0302(11) 0.0209(10) 0.0206(10) 0.0023(8) -0.0110(8) -0.0107(8)
O6 0.0150(10) 0.0379(11) 0.0193(10) 0.0037(9) -0.0035(8) -0.0082(9)
O7 0.0243(10) 0.0268(10) 0.0185(10) 0.0002(8) -0.0047(8) -0.0119(8)
O8 0.0178(10) 0.0285(10) 0.0156(9) -0.0066(8) -0.0038(8) 0.0019(8)
C1 0.0141(13) 0.0125(12) 0.0161(13) -0.0037(10) -0.0053(11) 0.0018(10)
C2 0.0169(14) 0.0131(13) 0.0154(13) -0.0026(10) -0.0061(11) -0.0021(11)
C3 0.0129(13) 0.0151(13) 0.0167(13) -0.0025(10) -0.0063(10) -0.0054(10)
C4 0.0147(14) 0.0154(13) 0.0155(13) -0.0016(11) -0.0043(11) -0.0033(11)
C5 0.0403(19) 0.0249(16) 0.0359(18) -0.0010(13) -0.0231(15) -0.0022(14)
C6 0.038(2) 0.043(2) 0.099(3) -0.026(2) -0.032(2) -0.0009(17)
C7 0.043(2) 0.0359(18) 0.0333(18) 0.0023(14) -0.0112(15) -0.0151(15)
C8 0.052(2) 0.053(2) 0.0372(19) -0.0044(17) -0.0019(17) -0.0293(18)
C9 0.0148(13) 0.0179(13) 0.0094(12) 0.0023(10) -0.0032(10) -0.0058(11)
C10 0.0187(14) 0.0234(14) 0.0148(13) -0.0068(11) -0.0030(11) -0.0008(12)
C11 0.0132(14) 0.0276(15) 0.0213(14) -0.0061(12) -0.0019(11) 0.0025(12)
C12 0.0175(14) 0.0222(14) 0.0127(13) 0.0011(11) -0.0034(11) -0.0050(11)
C13 0.0242(15) 0.0163(13) 0.0167(13) -0.0019(11) -0.0071(11) -0.0046(12)
C14 0.0166(14) 0.0123(13) 0.0216(14) 0.0005(11) -0.0056(11) 0.0000(11)
C15 0.0238(15) 0.0309(16) 0.0232(15) -0.0014(13) -0.0105(12) -0.0044(13)
C16 0.0168(14) 0.0209(14) 0.0097(12) -0.0020(10) -0.0024(10) -0.0040(11)
C17 0.0250(15) 0.0202(14) 0.0127(13) -0.0005(11) -0.0055(11) -0.0026(12)
C18 0.0319(16) 0.0206(14) 0.0132(13) -0.0027(11) -0.0026(12) -0.0110(12)
C19 0.0197(14) 0.0379(17) 0.0104(13) -0.0038(12) 0.0006(11) -0.0122(13)
C20 0.0195(14) 0.0277(15) 0.0144(13) -0.0004(11) -0.0051(11) -0.0006(12)
C21 0.0216(15) 0.0197(14) 0.0146(13) -0.0011(11) -0.0037(11) -0.0021(12)
C22 0.0307(17) 0.050(2) 0.0265(16) 0.0008(15) -0.0117(14) -0.0187(15)

loop_
_atom_type_symbol
_atom_type_description
_atom_type_scat_dispersion_real
_atom_type_scat_dispersion_imag
_atom_type_scat_source
C C 0.0033 0.0016 'International Tables Vol C Tables 4.2.6.8 and 6.1.1.4'
H H 0.0000 0.0000 'International Tables Vol C Tables 4.2.6.8 and 6.1.1.4'
O O 0.0106 0.0060 'International Tables Vol C Tables 4.2.6.8 and 6.1.1.4'
N N 0.0061 0.0033 'International Tables Vol C Tables 4.2.6.8 and 6.1.1.4'
S S 0.1246 0.1234 'International Tables Vol C Tables 4.2.6.8 and 6.1.1.4'
P P 0.1023 0.0942 'International Tables Vol C Tables 4.2.6.8 and 6.1.1.4'

loop_
_geom_angle_atom_site_label_1
_geom_angle_atom_site_label_2
_geom_angle_atom_site_label_3
_geom_angle
O6 S1 O5 117.40(11)
O6 S1 N2 104.35(11)
O5 S1 N2 111.62(10)
O6 S1 C9 108.20(11)
O5 S1 C9 107.65(11)
N2 S1 C9 107.17(11)
O7 S2 O8 120.11(11)
O7 S2 N3 108.96(10)
O8 S2 N3 103.13(10)
O7 S2 C16 109.25(11)
O8 S2 C16 109.07(11)
N3 S2 C16 105.22(11)
O1 P1 O3 116.09(10)
O1 P1 O2 114.71(10)
O3 P1 O2 105.49(10)
O1 P1 C1 114.07(11)
O3 P1 C1 104.79(10)
O2 P1 C1 99.95(10)
C3 N1 C4 127.4(2)
C3 N1 H1 116.3
C4 N1 H1 116.3
C3 N2 S1 122.11(18)
C4 N3 C1 120.64(19)
C4 N3 S2 118.83(16)
C1 N3 S2 120.25(15)
C5 O2 P1 121.83(16)
C7 O3 P1 122.64(17)
N3 C1 C2 109.83(19)
N3 C1 P1 111.18(16)
C2 C1 P1 112.05(17)
N3 C1 H1A 107.9
C2 C1 H1A 107.9
P1 C1 H1A 107.9
C3 C2 C1 112.06(19)
C3 C2 H2A 109.2
C1 C2 H2A 109.2
C3 C2 H2B 109.2
C1 C2 H2B 109.2
H2A C2 H2B 107.9
N2 C3 N1 115.8(2)
N2 C3 C2 129.0(2)
N1 C3 C2 115.1(2)
O4 C4 N1 121.5(2)
O4 C4 N3 123.3(2)
N1 C4 N3 115.2(2)
O2 C5 C6 110.5(3)
O2 C5 H5A 109.6
C6 C5 H5A 109.6
O2 C5 H5B 109.6
C6 C5 H5B 109.6
H5A C5 H5B 108.1
C5 C6 H6A 109.5
C5 C6 H6B 109.5
H6A C6 H6B 109.5
C5 C6 H6C 109.5
H6A C6 H6C 109.5
H6B C6 H6C 109.5
C8 C7 O3 110.0(2)
C8 C7 H7A 109.7
O3 C7 H7A 109.7
C8 C7 H7B 109.7
O3 C7 H7B 109.7
H7A C7 H7B 108.2
C7 C8 H8A 109.5
C7 C8 H8B 109.5
H8A C8 H8B 109.5
C7 C8 H8C 109.5
H8A C8 H8C 109.5
H8B C8 H8C 109.5
C10 C9 C14 120.6(2)
C10 C9 S1 119.93(19)
C14 C9 S1 119.29(19)
C11 C10 C9 119.3(2)
C11 C10 H10 120.4
C9 C10 H10 120.4
C12 C11 C10 121.6(2)
C12 C11 H11 119.2
C10 C11 H11 119.2
C11 C12 C13 118.0(2)
C11 C12 C15 121.1(2)
C13 C12 C15 120.9(2)
C14 C13 C12 121.7(2)
C14 C13 H13 119.2
C12 C13 H13 119.2
C13 C14 C9 118.8(2)
C13 C14 H14 120.6
C9 C14 H14 120.6
C12 C15 H15A 109.5
C12 C15 H15B 109.5
H15A C15 H15B 109.5
C12 C15 H15C 109.5
H15A C15 H15C 109.5
H15B C15 H15C 109.5
C17 C16 C21 121.0(2)
C17 C16 S2 119.49(19)
C21 C16 S2 119.41(19)
C18 C17 C16 118.8(2)
C18 C17 H17 120.6
C16 C17 H17 120.6
C17 C18 C19 121.5(2)
C17 C18 H18 119.2
C19 C18 H18 119.2
C20 C19 C18 118.3(2)
C20 C19 C22 120.6(3)
C18 C19 C22 121.1(2)
C21 C20 C19 121.3(2)
C21 C20 H20 119.3
C19 C20 H20 119.3
C20 C21 C16 119.0(2)
C20 C21 H21 120.5
C16 C21 H21 120.5
C19 C22 H22A 109.5
C19 C22 H22B 109.5
H22A C22 H22B 109.5
C19 C22 H22C 109.5
H22A C22 H22C 109.5
H22B C22 H22C 109.5

loop_
_geom_bond_atom_site_label_1
_geom_bond_atom_site_label_2
_geom_bond_distance
S1 O6 1.4338(18)
S1 O5 1.4384(18)
S1 N2 1.644(2)
S1 C9 1.759(2)
S2 O7 1.4267(18)
S2 O8 1.4278(17)
S2 N3 1.701(2)
S2 C16 1.751(3)
P1 O1 1.4684(17)
P1 O3 1.5584(18)
P1 O2 1.5694(18)
P1 C1 1.825(2)
N1 C3 1.364(3)
N1 C4 1.387(3)
N1 H1 0.8600
N2 C3 1.293(3)
N3 C4 1.391(3)
N3 C1 1.470(3)
O2 C5 1.457(3)
O3 C7 1.490(3)
O4 C4 1.205(3)
C1 C2 1.523(3)
C1 H1A 0.9800
C2 C3 1.505(3)
C2 H2A 0.9700
C2 H2B 0.9700
C5 C6 1.476(4)
C5 H5A 0.9700
C5 H5B 0.9700
C6 H6A 0.9600
C6 H6B 0.9600
C6 H6C 0.9600
C7 C8 1.481(4)
C7 H7A 0.9700
C7 H7B 0.9700
C8 H8A 0.9600
C8 H8B 0.9600
C8 H8C 0.9600
C9 C10 1.385(3)
C9 C14 1.390(3)
C10 C11 1.384(3)
C10 H10 0.9300
C11 C12 1.382(3)
C11 H11 0.9300
C12 C13 1.394(3)
C12 C15 1.504(3)
C13 C14 1.381(3)
C13 H13 0.9300
C14 H14 0.9300
C15 H15A 0.9600
C15 H15B 0.9600
C15 H15C 0.9600
C16 C17 1.389(3)
C16 C21 1.391(3)
C17 C18 1.382(4)
C17 H17 0.9300
C18 C19 1.393(4)
C18 H18 0.9300
C19 C20 1.391(4)
C19 C22 1.507(4)
C20 C21 1.381(3)
C20 H20 0.9300
C21 H21 0.9300
C22 H22A 0.9600
C22 H22B 0.9600
C22 H22C 0.9600

loop_
_geom_hbond_atom_site_label_D
_geom_hbond_atom_site_label_H
_geom_hbond_atom_site_label_A
_geom_hbond_distance_DH
_geom_hbond_distance_HA
_geom_hbond_distance_DA
_geom_hbond_angle_DHA
_geom_hbond_site_symmetry_A
N1 H1 O1 0.86 1.93 2.774(3) 166.6 2_666
C1 H1A O8 0.98 2.28 2.782(3) 110.4 .
C2 H2A O5 0.97 2.27 3.233(3) 169.9 2_656
C6 H6B N2 0.96 2.70 3.381(4) 128.8 1_655

loop_
_geom_torsion_atom_site_label_1
_geom_torsion_atom_site_label_2
_geom_torsion_atom_site_label_3
_geom_torsion_atom_site_label_4
_geom_torsion
O6 S1 N2 C3 -154.54(19)
O5 S1 N2 C3 -26.8(2)
C9 S1 N2 C3 90.9(2)
O7 S2 N3 C4 57.1(2)
O8 S2 N3 C4 -174.24(18)
C16 S2 N3 C4 -60.0(2)
O7 S2 N3 C1 -116.82(18)
O8 S2 N3 C1 11.9(2)
C16 S2 N3 C1 126.13(18)
O1 P1 O2 C5 -10.5(2)
O3 P1 O2 C5 118.5(2)
C1 P1 O2 C5 -132.9(2)
O1 P1 O3 C7 -9.7(2)
O2 P1 O3 C7 -137.90(19)
C1 P1 O3 C7 117.1(2)
C4 N3 C1 C2 41.4(3)
S2 N3 C1 C2 -144.83(17)
C4 N3 C1 P1 -83.2(2)
S2 N3 C1 P1 90.58(18)
O1 P1 C1 N3 72.36(18)
O3 P1 C1 N3 -55.67(18)
O2 P1 C1 N3 -164.74(16)
O1 P1 C1 C2 -50.96(19)
O3 P1 C1 C2 -179.00(16)
O2 P1 C1 C2 71.94(18)
N3 C1 C2 C3 -49.3(3)
P1 C1 C2 C3 74.8(2)
S1 N2 C3 N1 167.26(16)
S1 N2 C3 C2 -9.3(3)
C4 N1 C3 N2 -171.3(2)
C4 N1 C3 C2 5.7(3)
C1 C2 C3 N2 -155.0(2)
C1 C2 C3 N1 28.4(3)
C3 N1 C4 O4 162.3(2)
C3 N1 C4 N3 -16.7(3)
C1 N3 C4 O4 171.6(2)
S2 N3 C4 O4 -2.3(3)
C1 N3 C4 N1 -9.4(3)
S2 N3 C4 N1 176.67(16)
P1 O2 C5 C6 -91.6(3)
P1 O3 C7 C8 91.6(3)
O6 S1 C9 C10 135.7(2)
O5 S1 C9 C10 7.9(2)
N2 S1 C9 C10 -112.3(2)
O6 S1 C9 C14 -39.7(2)
O5 S1 C9 C14 -167.49(18)
N2 S1 C9 C14 72.3(2)
C14 C9 C10 C11 0.4(4)
S1 C9 C10 C11 -174.89(19)
C9 C10 C11 C12 -1.0(4)
C10 C11 C12 C13 1.4(4)
C10 C11 C12 C15 -179.3(2)
C11 C12 C13 C14 -1.2(4)
C15 C12 C13 C14 179.4(2)
C12 C13 C14 C9 0.7(4)
C10 C9 C14 C13 -0.3(4)
S1 C9 C14 C13 175.07(18)
O7 S2 C16 C17 158.51(19)
O8 S2 C16 C17 25.4(2)
N3 S2 C16 C17 -84.6(2)
O7 S2 C16 C21 -18.1(2)
O8 S2 C16 C21 -151.14(19)
N3 S2 C16 C21 98.8(2)
C21 C16 C17 C18 -0.1(4)
S2 C16 C17 C18 -176.64(18)
C16 C17 C18 C19 -0.3(4)
C17 C18 C19 C20 0.9(4)
C17 C18 C19 C22 179.9(2)
C18 C19 C20 C21 -1.1(4)
C22 C19 C20 C21 179.8(2)
C19 C20 C21 C16 0.7(4)
C17 C16 C21 C20 -0.1(4)
S2 C16 C21 C20 176.41(19)
